data_1554775
loop_
_publ_author_name
'Guo, Tao'
'Wei, Xu-Ning'
'Liu, Yu'
'Zhang, Pan-Ke'
'Zhao, Yun-Hui'

_publ_section_title
;
 Oxidative dual C--H selenation of imidazoheterocycles with ethers or
 alkanes using selenium powder via a radical pathway
;
_journal_issue 9
_journal_name_full 'Organic Chemistry Frontiers'
_journal_page_first 1414
_journal_paper_doi 10.1039/C9QO00198K
_journal_volume 6
_journal_year 2019
_chemical_formula_sum 'C19 H20 N2 Se'
_chemical_formula_weight 355.33
_space_group_crystal_system monoclinic
_space_group_IT_number 14
_space_group_name_Hall '-P 2ybc'
_space_group_name_H-M_alt 'P 1 21/c 1'
_atom_sites_solution_hydrogens geom
_audit_update_record
;
2019-01-14 deposited with the CCDC.	2019-03-12 downloaded from the CCDC.
;
_cell_angle_alpha 90
_cell_angle_beta 96.4660(10)
_cell_angle_gamma 90
_cell_formula_units_Z 4
_cell_length_a 13.3462(4)
_cell_length_b 10.2259(3)
_cell_length_c 12.0633(4)
_cell_measurement_reflns_used 9542
_cell_measurement_temperature 161.(2)
_cell_measurement_theta_max 72.3034
_cell_measurement_theta_min 3.3327
_cell_volume 1635.89(9)
_computing_cell_refinement 'SAINT V8.38A (Bruker AXS Inc., 2017)'
_computing_data_reduction 'SAINT V8.38A (Bruker AXS Inc., 2017)'
_computing_molecular_graphics 'shelXle (C.B. Huebschle, rev 882)'
_computing_structure_refinement 'SHELXL-2017/1 (Sheldrick, 2017)'
_computing_structure_solution 'SHELXT 2014/5 (Sheldrick, 2014)'
_diffrn_ambient_temperature 161.(2)
_diffrn_detector_area_resol_mean 7.3910
_diffrn_measured_fraction_theta_full 0.999
_diffrn_measured_fraction_theta_max 0.999
_diffrn_measurement_device_type 'D8 VENTURE'
_diffrn_radiation_type 'cu k\a'
_diffrn_radiation_wavelength 1.54178
_diffrn_reflns_av_R_equivalents 0.0620
_diffrn_reflns_av_unetI/netI 0.0291
_diffrn_reflns_limit_h_max 16
_diffrn_reflns_limit_h_min -16
_diffrn_reflns_limit_k_max 12
_diffrn_reflns_limit_k_min -12
_diffrn_reflns_limit_l_max 13
_diffrn_reflns_limit_l_min -14
_diffrn_reflns_number 37356
_diffrn_reflns_theta_full 72.35
_diffrn_reflns_theta_max 72.35
_diffrn_reflns_theta_min 3.33
_exptl_absorpt_coefficient_mu 3.073
_exptl_absorpt_correction_T_max 0.7536
_exptl_absorpt_correction_T_min 0.5250
_exptl_absorpt_correction_type multi-scan
_exptl_absorpt_process_details
;
SADABS-2016/2 - Bruker AXS area detector scaling and absorption correction
;
_exptl_crystal_colour 'clear yellow'
_exptl_crystal_density_diffrn 1.443
_exptl_crystal_density_method 'not measured'
_exptl_crystal_description block
_exptl_crystal_F_000 728
_exptl_crystal_size_max 0.100
_exptl_crystal_size_mid 0.100
_exptl_crystal_size_min 0.030
_refine_diff_density_max 0.557
_refine_diff_density_min -0.474
_refine_ls_extinction_method none
_refine_ls_goodness_of_fit_ref 1.028
_refine_ls_hydrogen_treatment constr
_refine_ls_matrix_type full
_refine_ls_number_parameters 199
_refine_ls_number_reflns 3247
_refine_ls_number_restraints 0
_refine_ls_restrained_S_all 1.028
_refine_ls_R_factor_all 0.0273
_refine_ls_R_factor_gt 0.0261
_refine_ls_shift/su_max 0.002
_refine_ls_shift/su_mean 0.000
_refine_ls_structure_factor_coef Fsqd
_refine_ls_weighting_details 'w=1/[\s^2^(Fo^2^)+(0.0407P)^2^+0.8222P] where P=(Fo^2^+2Fc^2^)/3'
_refine_ls_weighting_scheme calc
_refine_ls_wR_factor_gt 0.0699
_refine_ls_wR_factor_ref 0.0712
_reflns_number_gt 3072
_reflns_number_total 3247
_reflns_threshold_expression 'I > 2\s(I)'
_cod_data_source_file c9qo00198k2.cif
_cod_data_source_block 20181207gtn112_d_1
_cod_depositor_comments
;
The following automatic conversions were performed:

data item '_exptl_absorpt_correction_type' value 'Multi-Scan' was
changed to 'multi-scan' in accordance with the
/home/saulius/struct/COD-crude-data/automatic-downloads/DataCite-retrospective/RSC/depositions/lib/dictionaries/cif_core.dic
dictionary named 'cif_core.dic' version 2.4.2 last updated on
2011-04-26.

Automatic conversion script
Id: cif_fix_values 6909 2019-04-08 15:41:33Z antanas 
;
_cod_database_code 1554775

loop_
_space_group_symop_operation_xyz
'x, y, z'
'-x, y+1/2, -z+1/2'
'-x, -y, -z'
'x, -y-1/2, z-1/2'

loop_
_atom_site_type_symbol
_atom_site_label
_atom_site_fract_x
_atom_site_fract_y
_atom_site_fract_z
_atom_site_U_iso_or_equiv
_atom_site_adp_type
_atom_site_calc_flag
_atom_site_refinement_flags_adp
_atom_site_refinement_flags_posn
_atom_site_occupancy
Se Se1 0.80105(2) 0.69344(2) 0.70649(2) 0.02397(9) Uani d . . 1
N N1 0.60966(11) 0.69409(11) 0.79313(11) 0.0210(3) Uani d . . 1
C C1 0.56168(13) 0.77884(16) 0.71514(13) 0.0255(3) Uani d . . 1
H H1 0.595373 0.810918 0.655385 0.031 Uiso calc U R 1
C C9 0.87552(14) 0.36980(18) 1.11308(14) 0.0322(4) Uani d . . 1
H H9 0.87642 0.347799 1.189692 0.039 Uiso calc U R 1
C C2 0.46566(14) 0.81521(15) 0.72570(15) 0.0281(4) Uani d . . 1
H H2 0.431853 0.874038 0.673177 0.034 Uiso calc U R 1
C C8 0.79940(13) 0.44897(17) 1.06225(13) 0.0277(3) Uani d . . 1
H H8 0.748888 0.481479 1.10453 0.033 Uiso calc U R 1
N N2 0.62487(10) 0.56869(12) 0.94685(10) 0.0218(3) Uani d . . 1
C C3 0.41498(13) 0.76637(17) 0.81440(14) 0.0282(3) Uani d . . 1
H H3 0.347293 0.791901 0.819957 0.034 Uiso calc U R 1
C C4 0.46235(13) 0.68318(15) 0.89176(14) 0.0261(3) Uani d . . 1
H H4 0.428227 0.65024 0.950875 0.031 Uiso calc U R 1
C C5 0.56323(12) 0.64700(15) 0.88217(12) 0.0216(3) Uani d . . 1
C C6 0.71280(12) 0.56420(14) 0.89807(12) 0.0204(3) Uani d . . 1
C C7 0.79635(12) 0.48125(14) 0.94962(13) 0.0217(3) Uani d . . 1
C C14 0.77954(12) 0.55801(15) 0.58903(12) 0.0229(3) Uani d . . 1
H H14 0.797823 0.47081 0.623005 0.028 Uiso calc U R 1
C C10 0.95024(15) 0.32262(17) 1.05288(16) 0.0317(4) Uani d . . 1
H H10 1.002877 0.269507 1.088177 0.038 Uiso calc U R 1
C C15 0.85256(13) 0.59009(17) 0.50429(14) 0.0282(3) Uani d . . 1
H H15A 0.922516 0.589191 0.541649 0.034 Uiso calc U R 1
H H15B 0.838213 0.678912 0.473913 0.034 Uiso calc U R 1
C C12 0.87098(13) 0.43167(16) 0.88928(14) 0.0277(3) Uani d . . 1
H H12 0.869445 0.451526 0.812178 0.033 Uiso calc U R 1
C C11 0.94762(14) 0.35345(17) 0.94095(15) 0.0315(4) Uani d . . 1
H H11 0.998493 0.320964 0.899168 0.038 Uiso calc U R 1
C C16 0.84261(14) 0.49078(18) 0.40888(14) 0.0325(4) Uani d . . 1
H H16A 0.886224 0.517834 0.351785 0.039 Uiso calc U R 1
H H16B 0.866175 0.404234 0.43794 0.039 Uiso calc U R 1
C C13 0.70663(12) 0.64102(16) 0.80249(12) 0.0223(3) Uani d . . 1
C C17 0.73424(14) 0.47915(17) 0.35506(14) 0.0303(4) Uani d . . 1
H H17A 0.729767 0.408073 0.299003 0.036 Uiso calc U R 1
H H17B 0.714168 0.561754 0.315888 0.036 Uiso calc U R 1
C C19 0.67141(13) 0.55256(17) 0.53429(13) 0.0277(3) Uani d . . 1
H H19A 0.65125 0.639443 0.503144 0.033 Uiso calc U R 1
H H19B 0.625887 0.529629 0.590685 0.033 Uiso calc U R 1
C C18 0.66176(15) 0.45057(19) 0.44110(15) 0.0344(4) Uani d . . 1
H H18A 0.676297 0.36275 0.473528 0.041 Uiso calc U R 1
H H18B 0.591722 0.450283 0.403974 0.041 Uiso calc U R 1

loop_
_atom_site_aniso_label
_atom_site_aniso_U_11
_atom_site_aniso_U_22
_atom_site_aniso_U_33
_atom_site_aniso_U_12
_atom_site_aniso_U_13
_atom_site_aniso_U_23
Se1 0.03157(13) 0.02124(12) 0.01999(12) -0.00568(6) 0.00687(7) -0.00081(5)
N1 0.0282(7) 0.0161(6) 0.0189(6) -0.0004(5) 0.0034(5) -0.0008(4)
C1 0.0382(9) 0.0179(7) 0.0203(7) 0.0001(6) 0.0030(6) 0.0015(6)
C9 0.0433(10) 0.0319(9) 0.0207(8) 0.0072(7) 0.0009(7) -0.0001(6)
C2 0.0382(9) 0.0198(8) 0.0249(8) 0.0045(6) -0.0016(7) 0.0002(6)
C8 0.0334(9) 0.0276(8) 0.0223(8) 0.0045(7) 0.0041(6) -0.0019(6)
N2 0.0288(7) 0.0186(6) 0.0183(6) -0.0006(5) 0.0044(5) 0.0003(5)
C3 0.0304(8) 0.0244(8) 0.0296(8) 0.0034(7) 0.0021(7) -0.0044(7)
C4 0.0306(9) 0.0246(8) 0.0234(8) 0.0003(6) 0.0051(6) -0.0027(6)
C5 0.0314(8) 0.0166(7) 0.0172(7) -0.0020(6) 0.0038(6) -0.0014(5)
C6 0.0275(8) 0.0163(7) 0.0178(7) -0.0026(6) 0.0034(6) -0.0028(5)
C7 0.0284(8) 0.0153(7) 0.0212(7) -0.0016(6) 0.0013(6) -0.0018(5)
C14 0.0323(8) 0.0178(7) 0.0192(7) -0.0005(6) 0.0054(6) 0.0001(6)
C10 0.0361(10) 0.0260(8) 0.0316(9) 0.0077(7) -0.0022(7) -0.0019(7)
C15 0.0296(8) 0.0324(9) 0.0237(8) -0.0014(7) 0.0076(6) -0.0019(7)
C12 0.0368(9) 0.0242(8) 0.0229(7) 0.0020(7) 0.0072(6) 0.0010(6)
C11 0.0345(9) 0.0278(9) 0.0333(9) 0.0063(7) 0.0087(7) -0.0018(7)
C16 0.0383(9) 0.0340(9) 0.0268(8) 0.0043(7) 0.0110(7) -0.0030(7)
C13 0.0285(8) 0.0190(8) 0.0198(7) -0.0010(6) 0.0039(6) -0.0039(5)
C17 0.0432(10) 0.0282(8) 0.0200(7) -0.0026(7) 0.0054(7) -0.0024(6)
C19 0.0306(8) 0.0300(8) 0.0233(8) -0.0039(7) 0.0064(6) -0.0028(6)
C18 0.0414(10) 0.0352(10) 0.0272(8) -0.0115(8) 0.0066(7) -0.0073(7)

loop_
_atom_type_symbol
_atom_type_description
_atom_type_scat_dispersion_real
_atom_type_scat_dispersion_imag
_atom_type_scat_source
C C 0.0181 0.0091 'International Tables Vol C Tables 4.2.6.8 and 6.1.1.4'
H H 0.0000 0.0000 'International Tables Vol C Tables 4.2.6.8 and 6.1.1.4'
N N 0.0311 0.0180 'International Tables Vol C Tables 4.2.6.8 and 6.1.1.4'
Se Se -0.7943 1.1372 'International Tables Vol C Tables 4.2.6.8 and 6.1.1.4'

loop_
_geom_angle_atom_site_label_1
_geom_angle_atom_site_label_2
_geom_angle_atom_site_label_3
_geom_angle
C13 Se1 C14 100.83(7)
C1 N1 C5 122.16(14)
C1 N1 C13 130.76(14)
C5 N1 C13 107.07(13)
C2 C1 N1 118.62(15)
C2 C1 H1 120.7
N1 C1 H1 120.7
C10 C9 C8 120.43(16)
C10 C9 H9 119.8
C8 C9 H9 119.8
C1 C2 C3 120.70(15)
C1 C2 H2 119.6
C3 C2 H2 119.6
C9 C8 C7 120.57(16)
C9 C8 H8 119.7
C7 C8 H8 119.7
C5 N2 C6 105.67(13)
C4 C3 C2 120.77(16)
C4 C3 H3 119.6
C2 C3 H3 119.6
C3 C4 C5 118.65(16)
C3 C4 H4 120.7
C5 C4 H4 120.7
N2 C5 N1 111.20(14)
N2 C5 C4 129.72(15)
N1 C5 C4 119.06(14)
N2 C6 C13 111.30(13)
N2 C6 C7 118.64(13)
C13 C6 C7 130.05(14)
C12 C7 C8 118.60(15)
C12 C7 C6 122.52(14)
C8 C7 C6 118.86(14)
C19 C14 C15 111.34(13)
C19 C14 Se1 113.02(11)
C15 C14 Se1 106.09(10)
C19 C14 H14 108.8
C15 C14 H14 108.8
Se1 C14 H14 108.8
C11 C10 C9 119.47(16)
C11 C10 H10 120.3
C9 C10 H10 120.3
C14 C15 C16 110.71(14)
C14 C15 H15A 109.5
C16 C15 H15A 109.5
C14 C15 H15B 109.5
C16 C15 H15B 109.5
H15A C15 H15B 108.1
C11 C12 C7 120.56(15)
C11 C12 H12 119.7
C7 C12 H12 119.7
C10 C11 C12 120.36(16)
C10 C11 H11 119.8
C12 C11 H11 119.8
C17 C16 C15 111.76(14)
C17 C16 H16A 109.3
C15 C16 H16A 109.3
C17 C16 H16B 109.3
C15 C16 H16B 109.3
H16A C16 H16B 107.9
C6 C13 N1 104.75(13)
C6 C13 Se1 133.62(12)
N1 C13 Se1 121.20(11)
C16 C17 C18 111.71(14)
C16 C17 H17A 109.3
C18 C17 H17A 109.3
C16 C17 H17B 109.3
C18 C17 H17B 109.3
H17A C17 H17B 107.9
C14 C19 C18 110.00(14)
C14 C19 H19A 109.7
C18 C19 H19A 109.7
C14 C19 H19B 109.7
C18 C19 H19B 109.7
H19A C19 H19B 108.2
C17 C18 C19 111.26(14)
C17 C18 H18A 109.4
C19 C18 H18A 109.4
C17 C18 H18B 109.4
C19 C18 H18B 109.4
H18A C18 H18B 108.0

loop_
_geom_bond_atom_site_label_1
_geom_bond_atom_site_label_2
_geom_bond_distance
Se1 C13 1.8830(15)
Se1 C14 1.9789(15)
N1 C1 1.382(2)
N1 C5 1.385(2)
N1 C13 1.396(2)
C1 C2 1.354(3)
C1 H1 0.95
C9 C10 1.385(3)
C9 C8 1.387(2)
C9 H9 0.95
C2 C3 1.419(3)
C2 H2 0.95
C8 C7 1.394(2)
C8 H8 0.95
N2 C5 1.335(2)
N2 C6 1.371(2)
C3 C4 1.364(2)
C3 H3 0.95
C4 C5 1.414(2)
C4 H4 0.95
C6 C13 1.390(2)
C6 C7 1.481(2)
C7 C12 1.394(2)
C14 C19 1.519(2)
C14 C15 1.525(2)
C14 H14 1.0
C10 C11 1.383(3)
C10 H10 0.95
C15 C16 1.529(2)
C15 H15A 0.99
C15 H15B 0.99
C12 C11 1.390(2)
C12 H12 0.95
C11 H11 0.95
C16 C17 1.522(3)
C16 H16A 0.99
C16 H16B 0.99
C17 C18 1.525(2)
C17 H17A 0.99
C17 H17B 0.99
C19 C18 1.528(2)
C19 H19A 0.99
C19 H19B 0.99
C18 H18A 0.99
C18 H18B 0.99

loop_
_geom_torsion_atom_site_label_1
_geom_torsion_atom_site_label_2
_geom_torsion_atom_site_label_3
_geom_torsion_atom_site_label_4
_geom_torsion
C5 N1 C1 C2 -1.0(2)
C13 N1 C1 C2 179.86(15)
N1 C1 C2 C3 -0.6(2)
C10 C9 C8 C7 0.6(3)
C1 C2 C3 C4 0.9(3)
C2 C3 C4 C5 0.3(2)
C6 N2 C5 N1 -0.48(16)
C6 N2 C5 C4 178.21(15)
C1 N1 C5 N2 -179.00(13)
C13 N1 C5 N2 0.35(16)
C1 N1 C5 C4 2.2(2)
C13 N1 C5 C4 -178.50(14)
C3 C4 C5 N2 179.63(16)
C3 C4 C5 N1 -1.8(2)
C5 N2 C6 C13 0.44(17)
C5 N2 C6 C7 -178.48(13)
C9 C8 C7 C12 0.4(2)
C9 C8 C7 C6 178.97(15)
N2 C6 C7 C12 155.80(15)
C13 C6 C7 C12 -22.9(2)
N2 C6 C7 C8 -22.7(2)
C13 C6 C7 C8 158.57(16)
C8 C9 C10 C11 -1.0(3)
C19 C14 C15 C16 -56.73(18)
Se1 C14 C15 C16 179.92(11)
C8 C7 C12 C11 -1.0(2)
C6 C7 C12 C11 -179.55(15)
C9 C10 C11 C12 0.3(3)
C7 C12 C11 C10 0.7(3)
C14 C15 C16 C17 54.04(19)
N2 C6 C13 N1 -0.24(17)
C7 C6 C13 N1 178.54(14)
N2 C6 C13 Se1 172.05(12)
C7 C6 C13 Se1 -9.2(3)
C1 N1 C13 C6 179.21(15)
C5 N1 C13 C6 -0.06(16)
C1 N1 C13 Se1 5.7(2)
C5 N1 C13 Se1 -173.53(10)
C14 Se1 C13 C6 94.76(16)
C14 Se1 C13 N1 -93.98(13)
C15 C16 C17 C18 -53.4(2)
C15 C14 C19 C18 58.03(18)
Se1 C14 C19 C18 177.33(11)
C16 C17 C18 C19 54.8(2)
C14 C19 C18 C17 -56.8(2)
